data_1010866
loop_
_publ_author_name
'Skerl, A C'
'Bannister, F A'
'Groves, A W'

_publ_section_title
;
Lusakite, a cobalt-bearing silicate from Northern Rhodesia.
;
_journal_coden_ASTM MIASA6
_journal_name_full
;
Mineralogical Magazine and Journal of the Mineralogical Society (1876-
1968)
;
_journal_page_first 598
_journal_page_last 606
_journal_paper_doi 10.1180/minmag.1934.023.146.03
_journal_volume 23
_journal_year 1934
_chemical_compound_source 'from Northern Rhodesia.'
_chemical_formula_structural 'Al17.01 Co1.93 Fe0.81 Fe1.06 H2.26 Mn0.02 Mg1.09 Ni0.20 Ti0.11 Si7.75 O47.3'
_chemical_formula_sum 'Al17.01 Co1.93 Fe1.87 H2.26 Mg1.09 Mn0.02 Ni0.2 O47.3 Si7.75 Ti0.11'
_chemical_name_mineral 'Staurolite cobaltiferous'
_chemical_name_systematic
;
Aluminium cobalt iron hydrogen manganese magnesium nickel titanium
silicate *
;
_space_group_IT_number 63
_symmetry_cell_setting orthorhombic
_symmetry_Int_Tables_number 63
_symmetry_space_group_name_Hall '-C 2c 2'
_symmetry_space_group_name_H-M 'C m c m'
_cell_angle_alpha 90
_cell_angle_beta 90
_cell_angle_gamma 90
_cell_formula_units_Z 8
_cell_length_a 7.86
_cell_length_b 16.62
_cell_length_c 5.65
_cell_volume 738.1
_cod_original_formula_sum 'H2.26 Al17.01 Co1.93 Fe1.87 Mg1.09 Mn.02 Ni.2 O47.3 Si7.75 Ti.11'
_cod_database_code 1010866

loop_
_symmetry_equiv_pos_as_xyz
x,y,z
x,-y,-z
x,y,1/2-z
x,-y,1/2+z
-x,-y,-z
-x,y,z
-x,-y,1/2+z
-x,y,1/2-z
1/2+x,1/2+y,z
1/2+x,1/2-y,-z
1/2+x,1/2+y,1/2-z
1/2+x,1/2-y,1/2+z
1/2-x,1/2-y,-z
1/2-x,1/2+y,z
1/2-x,1/2-y,1/2+z
1/2-x,1/2+y,1/2-z

loop_
_atom_site_label
_atom_site_fract_x
_atom_site_fract_y
_atom_site_fract_z
? ? ? ?
